data_1576987
loop_
_publ_author_name
'Hidalgo, Nereida'
'Southwell, Kendal W.'
'Donnelly, Ryan S.'
'Mercado, Brandon Q.'
'Krajewski, Sebastian M.'
'Wang, Xiaoping'
'Holland, Patrick L.'

_publ_section_title
;
 Alkali metal cation effects for rapid C-H activation by iron(0)
 complexes.
;
_journal_issue 20
_journal_name_full 'Chemical science'
_journal_page_first 10061
_journal_page_last 10066
_journal_paper_doi 10.1039/d6sc01470d
_journal_volume 17
_journal_year 2026
_chemical_formula_moiety 'C70 H94 Cs2 Fe2 N4'
_chemical_formula_sum 'C70 H94 Cs2 Fe2 N4'
_chemical_formula_weight 1369.055
_chemical_properties_physical Air-sensitive,Moisture-sensitive
_space_group_crystal_system monoclinic
_space_group_IT_number 14
_space_group_name_Hall '-P 2yn'
_space_group_name_H-M_alt 'P 1 21/n 1'
_symmetry_Int_Tables_number 14
_atom_sites_solution_primary dual
_audit_creation_date 2025-10-28
_audit_creation_method
;
Olex2 1.5
(compiled 2022.04.07 svn.rca3783a0 for OlexSys, GUI svn.r6498)
;
_audit_update_record
;
2025-12-08 deposited with the CCDC.	2026-03-31 downloaded from the CCDC.
;
_cell_angle_alpha 90
_cell_angle_beta 98.040(1)
_cell_angle_gamma 90
_cell_formula_units_Z 2
_cell_length_a 11.5913(1)
_cell_length_b 18.9089(1)
_cell_length_c 15.3226(1)
_cell_measurement_reflns_used 56932
_cell_measurement_temperature 105.15
_cell_measurement_theta_max 77.7490
_cell_measurement_theta_min 3.7230
_cell_volume 3325.38(4)
_computing_molecular_graphics 'Olex2 1.5 (Dolomanov et al., 2009)'
_computing_publication_material 'Olex2 1.5 (Dolomanov et al., 2009)'
_computing_structure_refinement 'olex2.refine 1.5 (Bourhis et al., 2015)'
_computing_structure_solution 'SHELXT 2014/5 (Sheldrick, 2014)'
_diffrn_ambient_temperature 105(2)
_diffrn_detector_area_resol_mean 10.0000
_diffrn_measured_fraction_theta_full 1.0000
_diffrn_measured_fraction_theta_max 1.0000
_diffrn_measurement_device_type 'XtaLAB Synergy, Dualflex, HyPix-Arc 100'
_diffrn_measurement_method '\w scans'
_diffrn_radiation_type CuK\a
_diffrn_radiation_wavelength 1.54184
_diffrn_reflns_av_R_equivalents 0.0456
_diffrn_reflns_av_unetI/netI 0.0151
_diffrn_reflns_Laue_measured_fraction_full 1.0000
_diffrn_reflns_Laue_measured_fraction_max 1.0000
_diffrn_reflns_limit_h_max 14
_diffrn_reflns_limit_h_min -14
_diffrn_reflns_limit_k_max 23
_diffrn_reflns_limit_k_min -23
_diffrn_reflns_limit_l_max 19
_diffrn_reflns_limit_l_min -19
_diffrn_reflns_number 100347
_diffrn_reflns_point_group_measured_fraction_full 1.0000
_diffrn_reflns_point_group_measured_fraction_max 1.0000
_diffrn_reflns_theta_full 67.6840
_diffrn_reflns_theta_max 74.50
_diffrn_reflns_theta_min 3.74
_diffrn_source 'micro-focus sealed X-ray tube'
_exptl_absorpt_coefficient_mu 12.212
_exptl_absorpt_correction_T_max 1.00000
_exptl_absorpt_correction_T_min 0.41153
_exptl_absorpt_correction_type multi-scan
_exptl_absorpt_process_details
;
CrysAlisPro 1.171.43.70a (Rigaku Oxford Diffraction, 2023)
Empirical absorption correction using spherical harmonics,
implemented in SCALE3 ABSPACK scaling algorithm.
;
_exptl_crystal_colour red
_exptl_crystal_density_diffrn 1.367
_exptl_crystal_description plate
_exptl_crystal_F_000 1406.953
_exptl_crystal_size_max 0.2
_exptl_crystal_size_mid 0.2
_exptl_crystal_size_min 0.03
_refine_diff_density_max 0.7392
_refine_diff_density_min -0.6396
_refine_diff_density_rms 0.0540
_refine_ls_d_res_high 0.8000
_refine_ls_d_res_low 11.8336
_refine_ls_goodness_of_fit_ref 1.0794
_refine_ls_hydrogen_treatment refall
_refine_ls_matrix_type full
_refine_ls_number_constraints 0
_refine_ls_number_parameters 775
_refine_ls_number_reflns 6804
_refine_ls_number_restraints 0
_refine_ls_restrained_S_all 1.0794
_refine_ls_R_factor_all 0.0220
_refine_ls_R_factor_gt 0.0212
_refine_ls_shift/su_max 0.0005
_refine_ls_shift/su_mean 0.0000
_refine_ls_structure_factor_coef Fsqd
_refine_ls_weighting_details 'w=1/[\s^2^(Fo^2^)+(0.0177P)^2^+2.3000P] where P=(Fo^2^+2Fc^2^)/3'
_refine_ls_weighting_scheme calc
_refine_ls_wR_factor_gt 0.0478
_refine_ls_wR_factor_ref 0.0483
_reflns_Friedel_coverage 0.0
_reflns_limit_h_max 10
_reflns_limit_h_min -14
_reflns_limit_k_max 23
_reflns_limit_k_min 0
_reflns_limit_l_max 19
_reflns_limit_l_min -10
_reflns_number_gt 6625
_reflns_number_total 6804
_reflns_threshold_expression I>=2u(I)
_cod_data_source_file d6sc01470d2.cif
_cod_data_source_block Cs2Fe2H2
_cod_depositor_comments 'Adding full bibliography for 1576987--1576994.cif.'
_cod_original_sg_symbol_Hall '-P 2ybc (x-z,y,z)'
_cod_database_code 1576987
_olex2_refinement_description
;
;
_olex2_submission_special_instructions 'No special instructions were received'

loop_
_space_group_symop_id
_space_group_symop_operation_xyz
1 x,y,z
2 -x+1/2,y+1/2,-z+1/2
3 -x,-y,-z
4 x-1/2,-y-1/2,z-1/2

loop_
_atom_site_label
_atom_site_type_symbol
_atom_site_fract_x
_atom_site_fract_y
_atom_site_fract_z
_atom_site_U_iso_or_equiv
_atom_site_adp_type
_atom_site_occupancy
_atom_site_refinement_flags_posn
Cs1 Cs 0.457190(10) 0.601538(6) 0.596965(7) 0.03042(4) Uani 1.000000 .
Fe1 Fe 0.53470(2) 0.604184(12) 0.364520(16) 0.01765(6) Uani 1.000000 .
H H 0.450(2) 0.5432(12) 0.4158(14) 0.031(6) Uani 1.000000 .
N11 N 0.45689(11) 0.69936(7) 0.34151(9) 0.0184(3) Uani 1.000000 .
N21 N 0.54003(11) 0.58566(7) 0.23485(8) 0.0178(3) Uani 1.000000 .
C14 C 0.69585(14) 0.61776(9) 0.43931(11) 0.0220(3) Uani 1.000000 .
C64 C 0.73778(15) 0.57847(9) 0.51502(11) 0.0230(3) Uani 1.000000 .
H64 H 0.6812(17) 0.5387(11) 0.5409(15) 0.033(5) Uani 1.000000 .
C54 C 0.84943(15) 0.58738(10) 0.56145(12) 0.0260(4) Uani 1.000000 .
H54 H 0.881(2) 0.5530(12) 0.6178(15) 0.043(6) Uani 1.000000 .
C44 C 0.92410(16) 0.63735(10) 0.53347(12) 0.0278(4) Uani 1.000000 .
H44 H 1.0111(18) 0.6454(13) 0.5702(18) 0.053(7) Uani 1.000000 .
C34 C 0.88585(16) 0.67808(10) 0.45927(12) 0.0275(4) Uani 1.000000 .
H34 H 0.945(2) 0.7191(13) 0.4382(16) 0.047(7) Uani 1.000000 .
C24 C 0.77473(15) 0.66781(9) 0.41302(12) 0.0252(3) Uani 1.000000 .
H24 H 0.7489(18) 0.7010(11) 0.3534(14) 0.031(5) Uani 1.000000 .
C11 C 0.3977(2) 0.80707(10) 0.25622(15) 0.0328(4) Uani 1.000000 .
H11a H 0.354(3) 0.8217(13) 0.3123(18) 0.062(8) Uani 1.000000 .
H11b H 0.468(2) 0.8441(14) 0.254(2) 0.071(9) Uani 1.000000 .
H11c H 0.340(3) 0.8145(14) 0.1951(18) 0.073(10) Uani 1.000000 .
C21 C 0.44960(14) 0.73368(8) 0.26543(11) 0.0207(3) Uani 1.000000 .
C31 C 0.48611(15) 0.70475(9) 0.18885(11) 0.0236(3) Uani 1.000000 .
H31 H 0.4751(19) 0.7400(11) 0.1332(13) 0.034(5) Uani 1.000000 .
C41 C 0.52056(14) 0.63531(8) 0.17260(10) 0.0198(3) Uani 1.000000 .
C51 C 0.5321(2) 0.61766(11) 0.07841(12) 0.0285(4) Uani 1.000000 .
H51a H 0.605(4) 0.589(2) 0.0725(16) 0.102(14) Uani 1.000000 .
H51b H 0.456(3) 0.5896(19) 0.0503(17) 0.077(10) Uani 1.000000 .
H51c H 0.533(3) 0.6643(15) 0.0391(17) 0.070(9) Uani 1.000000 .
C12 C 0.40347(14) 0.72599(8) 0.41316(10) 0.0191(3) Uani 1.000000 .
C22 C 0.46509(15) 0.76957(9) 0.47863(11) 0.0220(3) Uani 1.000000 .
C32 C 0.41156(16) 0.78899(10) 0.55149(12) 0.0265(4) Uani 1.000000 .
H32 H 0.4575(19) 0.8224(12) 0.6034(14) 0.037(6) Uani 1.000000 .
C42 C 0.29952(17) 0.76688(10) 0.56038(13) 0.0285(4) Uani 1.000000 .
H42 H 0.260(2) 0.7820(12) 0.6153(16) 0.045(6) Uani 1.000000 .
C52 C 0.23844(17) 0.72520(10) 0.49442(12) 0.0276(4) Uani 1.000000 .
H52 H 0.150(2) 0.7082(12) 0.5003(15) 0.039(6) Uani 1.000000 .
C62 C 0.28835(15) 0.70430(9) 0.42069(11) 0.0233(3) Uani 1.000000 .
C102 C 0.21680(16) 0.66136(10) 0.34883(13) 0.0301(4) Uani 1.000000 .
H102 H 0.277(2) 0.6407(14) 0.3044(17) 0.051(7) Uani 1.000000 .
C112 C 0.1244(2) 0.70826(14) 0.29558(17) 0.0409(5) Uani 1.000000 .
H11d H 0.065(2) 0.7274(15) 0.3386(17) 0.059(8) Uani 1.000000 .
H11e H 0.167(3) 0.7505(16) 0.2655(17) 0.062(8) Uani 1.000000 .
H11f H 0.074(3) 0.6766(17) 0.2447(18) 0.075(9) Uani 1.000000 .
C122 C 0.1596(2) 0.59748(12) 0.38587(18) 0.0378(5) Uani 1.000000 .
H12a H 0.223(2) 0.5642(15) 0.4217(19) 0.059(8) Uani 1.000000 .
H12b H 0.097(2) 0.6123(12) 0.4286(18) 0.047(7) Uani 1.000000 .
H12c H 0.113(2) 0.5645(15) 0.333(2) 0.066(9) Uani 1.000000 .
C72 C 0.58466(16) 0.79908(10) 0.47018(12) 0.0277(4) Uani 1.000000 .
H72 H 0.6147(19) 0.7733(12) 0.4113(16) 0.042(6) Uani 1.000000 .
C82 C 0.5770(2) 0.87908(12) 0.4538(2) 0.0431(5) Uani 1.000000 .
H82a H 0.513(3) 0.8891(18) 0.394(2) 0.085(11) Uani 1.000000 .
H82b H 0.551(3) 0.9029(13) 0.509(2) 0.062(8) Uani 1.000000 .
H82c H 0.663(2) 0.9006(13) 0.447(2) 0.062(8) Uani 1.000000 .
C92 C 0.6737(2) 0.78385(15) 0.55151(15) 0.0379(5) Uani 1.000000 .
H92a H 0.6522(19) 0.8109(14) 0.6074(17) 0.054(7) Uani 1.000000 .
H92b H 0.679(2) 0.7255(18) 0.5649(18) 0.062(8) Uani 1.000000 .
H92c H 0.758(2) 0.8008(16) 0.5407(19) 0.066(8) Uani 1.000000 .
C13 C 0.55893(14) 0.51410(8) 0.21081(10) 0.0184(3) Uani 1.000000 .
C23 C 0.67279(14) 0.48518(9) 0.22458(10) 0.0207(3) Uani 1.000000 .
C33 C 0.68805(17) 0.41357(9) 0.20580(12) 0.0258(4) Uani 1.000000 .
H33 H 0.7782(19) 0.3910(12) 0.2195(17) 0.043(7) Uani 1.000000 .
C43 C 0.59421(16) 0.37076(10) 0.17451(12) 0.0270(4) Uani 1.000000 .
H43 H 0.611(2) 0.3153(13) 0.1592(18) 0.054(7) Uani 1.000000 .
C53 C 0.48221(16) 0.39940(9) 0.16059(12) 0.0252(4) Uani 1.000000 .
H53 H 0.4084(19) 0.3662(12) 0.1340(16) 0.042(6) Uani 1.000000 .
C63 C 0.46265(14) 0.47073(9) 0.17800(10) 0.0206(3) Uani 1.000000 .
C73 C 0.77869(15) 0.52984(10) 0.25792(12) 0.0244(3) Uani 1.000000 .
H73 H 0.7468(18) 0.5782(13) 0.2818(14) 0.038(6) Uani 1.000000 .
C83 C 0.8495(2) 0.54741(15) 0.18401(17) 0.0397(5) Uani 1.000000 .
H83a H 0.884(2) 0.4977(15) 0.161(2) 0.070(9) Uani 1.000000 .
H83b H 0.800(3) 0.5747(15) 0.135(2) 0.064(8) Uani 1.000000 .
H83c H 0.921(3) 0.5812(16) 0.2081(18) 0.066(8) Uani 1.000000 .
C93 C 0.85649(19) 0.49479(12) 0.33453(15) 0.0341(4) Uani 1.000000 .
H93a H 0.807(3) 0.4812(16) 0.3874(19) 0.065(8) Uani 1.000000 .
H93b H 0.899(2) 0.4480(13) 0.3093(19) 0.060(8) Uani 1.000000 .
H93c H 0.925(2) 0.5315(13) 0.3656(16) 0.047(7) Uani 1.000000 .
C103 C 0.33851(15) 0.49887(10) 0.16343(11) 0.0242(3) Uani 1.000000 .
H103 H 0.3449(17) 0.5555(11) 0.1690(17) 0.041(6) Uani 1.000000 .
C113 C 0.2732(2) 0.47802(15) 0.07390(16) 0.0380(5) Uani 1.000000 .
H11g H 0.321(2) 0.4984(16) 0.0201(17) 0.064(9) Uani 1.000000 .
H11h H 0.265(2) 0.4242(19) 0.0687(17) 0.062(8) Uani 1.000000 .
H11i H 0.191(3) 0.4995(14) 0.0665(17) 0.061(8) Uani 1.000000 .
C123 C 0.27238(19) 0.47306(13) 0.23718(15) 0.0332(4) Uani 1.000000 .
H12d H 0.271(2) 0.4140(15) 0.2398(19) 0.055(8) Uani 1.000000 .
H12e H 0.314(2) 0.4946(15) 0.3002(17) 0.057(8) Uani 1.000000 .
H12f H 0.181(2) 0.4924(15) 0.2258(16) 0.057(8) Uani 1.000000 .

loop_
_atom_site_aniso_label
_atom_site_aniso_U_11
_atom_site_aniso_U_22
_atom_site_aniso_U_33
_atom_site_aniso_U_12
_atom_site_aniso_U_13
_atom_site_aniso_U_23
Cs1 0.04386(7) 0.02472(6) 0.02362(6) 0.00957(4) 0.00803(4) 0.00434(4)
Fe1 0.02148(12) 0.01545(12) 0.01565(12) 0.00395(9) 0.00128(9) 0.00038(9)
H 0.046(16) 0.030(15) 0.021(14) 0.011(13) 0.016(12) -0.015(12)
N11 0.0208(6) 0.0162(6) 0.0178(6) 0.0024(5) 0.0019(5) -0.0007(5)
N21 0.0223(7) 0.0151(6) 0.0157(6) 0.0024(5) 0.0015(5) -0.0005(5)
C14 0.0215(8) 0.0228(8) 0.0210(8) 0.0017(6) 0.0009(6) -0.0004(6)
C64 0.0217(8) 0.0246(8) 0.0217(8) 0.0010(7) -0.0001(7) 0.0018(7)
H64 0.025(12) 0.030(13) 0.050(15) 0.003(10) 0.023(11) 0.003(11)
C54 0.0233(9) 0.0300(9) 0.0235(9) -0.0003(7) -0.0015(7) 0.0022(7)
H54 0.046(15) 0.040(15) 0.036(14) 0.001(12) -0.014(12) 0.018(12)
C44 0.0230(9) 0.0313(10) 0.0284(9) -0.0011(7) 0.0005(7) -0.0014(7)
H44 0.010(12) 0.055(17) 0.09(2) -0.002(11) -0.019(12) 0.001(15)
C34 0.0249(9) 0.0274(9) 0.0305(9) -0.0019(7) 0.0050(7) 0.0006(7)
H34 0.039(15) 0.042(15) 0.057(17) -0.010(13) -0.001(13) 0.009(13)
C24 0.0252(9) 0.0246(8) 0.0254(9) 0.0018(7) 0.0025(7) 0.0025(7)
H24 0.035(13) 0.026(13) 0.031(13) -0.008(10) -0.005(10) 0.017(11)
C11 0.0516(13) 0.0194(9) 0.0277(10) 0.0120(9) 0.0069(9) 0.0038(8)
H11a 0.10(2) 0.038(17) 0.053(18) 0.035(16) 0.028(17) -0.000(14)
H11b 0.054(19) 0.032(16) 0.13(3) -0.007(15) 0.019(19) -0.000(17)
H11c 0.14(3) 0.041(18) 0.036(17) 0.036(19) 0.013(19) 0.003(14)
C21 0.0270(8) 0.0152(7) 0.0196(8) 0.0033(6) 0.0017(6) 0.0016(6)
C31 0.0333(9) 0.0175(8) 0.0195(8) 0.0042(7) 0.0024(7) 0.0023(7)
H31 0.046(15) 0.031(13) 0.024(12) 0.004(11) 0.004(10) 0.015(11)
C41 0.0262(8) 0.0170(7) 0.0163(7) 0.0007(6) 0.0027(6) 0.0003(6)
C51 0.0435(12) 0.0255(9) 0.0172(9) 0.0041(9) 0.0067(8) 0.0012(8)
H51a 0.17(4) 0.14(3) 0.008(14) 0.07(3) 0.027(19) -0.009(16)
H51b 0.08(2) 0.13(3) 0.015(15) -0.02(2) -0.003(15) -0.002(16)
H51c 0.13(3) 0.046(18) 0.040(17) -0.004(18) 0.029(17) -0.002(15)
C12 0.0211(8) 0.0161(7) 0.0197(7) 0.0031(6) 0.0018(6) -0.0015(6)
C22 0.0240(8) 0.0210(8) 0.0207(8) 0.0024(6) 0.0017(6) -0.0035(6)
C32 0.0274(9) 0.0274(9) 0.0249(9) 0.0036(7) 0.0043(7) -0.0079(7)
H32 0.053(15) 0.030(14) 0.031(13) 0.003(11) 0.017(12) -0.019(11)
C42 0.0300(9) 0.0306(9) 0.0264(9) 0.0045(7) 0.0091(8) -0.0069(7)
H42 0.050(15) 0.043(15) 0.044(15) -0.009(12) 0.015(13) -0.010(12)
C52 0.0247(9) 0.0282(9) 0.0310(9) 0.0021(7) 0.0082(7) -0.0065(7)
H52 0.035(14) 0.046(15) 0.039(14) -0.003(12) 0.014(11) -0.004(12)
C62 0.0219(8) 0.0219(8) 0.0265(8) 0.0009(6) 0.0045(7) -0.0044(7)
C102 0.0226(9) 0.0303(10) 0.0376(10) -0.0025(7) 0.0047(8) -0.0115(8)
H102 0.030(14) 0.057(18) 0.065(18) -0.006(12) 0.005(13) -0.024(15)
C112 0.0363(12) 0.0490(14) 0.0353(12) -0.0047(10) -0.0027(10) -0.0013(11)
H11d 0.062(19) 0.08(2) 0.035(16) 0.009(16) 0.006(15) 0.009(15)
H11e 0.08(2) 0.07(2) 0.041(17) -0.013(17) 0.001(15) 0.013(15)
H11f 0.09(2) 0.10(3) 0.033(16) -0.02(2) -0.005(16) -0.017(17)
C122 0.0286(11) 0.0280(11) 0.0570(14) -0.0024(9) 0.0064(11) -0.0078(10)
H12a 0.030(15) 0.07(2) 0.08(2) -0.016(15) 0.003(14) 0.006(17)
H12b 0.038(15) 0.043(16) 0.064(18) -0.008(12) 0.023(14) -0.013(13)
H12c 0.049(18) 0.058(19) 0.09(2) -0.020(15) 0.019(17) -0.024(18)
C72 0.0261(9) 0.0280(9) 0.0289(9) -0.0040(7) 0.0035(7) -0.0075(7)
H72 0.031(13) 0.046(15) 0.055(16) -0.013(11) 0.028(12) -0.024(13)
C82 0.0466(14) 0.0289(11) 0.0549(15) -0.0124(10) 0.0104(12) -0.0067(10)
H82a 0.07(2) 0.10(3) 0.08(3) -0.005(19) -0.02(2) 0.03(2)
H82b 0.07(2) 0.035(17) 0.09(2) -0.001(14) 0.029(18) 0.011(16)
H82c 0.050(18) 0.049(18) 0.09(2) -0.033(14) 0.015(16) -0.018(15)
C92 0.0284(11) 0.0512(14) 0.0323(11) 0.0008(10) -0.0025(9) -0.0155(10)
H92a 0.031(14) 0.08(2) 0.048(16) 0.010(13) -0.018(12) -0.024(15)
H92b 0.051(19) 0.08(2) 0.048(18) 0.018(17) -0.019(14) 0.003(17)
H92c 0.023(15) 0.09(2) 0.09(2) -0.000(15) 0.004(14) 0.004(18)
C13 0.0229(8) 0.0153(7) 0.0172(7) 0.0011(6) 0.0030(6) -0.0020(6)
C23 0.0226(8) 0.0179(8) 0.0214(7) 0.0028(6) 0.0021(6) -0.0033(6)
C33 0.0300(10) 0.0194(8) 0.0279(9) 0.0047(7) 0.0029(7) -0.0055(7)
H33 0.019(13) 0.048(16) 0.064(18) 0.023(11) 0.012(12) -0.007(13)
C43 0.0310(9) 0.0195(8) 0.0299(9) 0.0026(7) 0.0015(7) -0.0066(7)
H43 0.043(16) 0.043(16) 0.08(2) 0.016(13) 0.010(14) -0.017(14)
C53 0.0297(9) 0.0185(8) 0.0266(9) -0.0002(7) 0.0016(7) -0.0044(7)
H53 0.035(14) 0.032(14) 0.060(17) -0.021(12) 0.006(12) -0.019(13)
C63 0.0229(8) 0.0177(8) 0.0208(7) -0.0006(6) 0.0019(6) -0.0023(6)
C73 0.0219(8) 0.0231(9) 0.0276(9) 0.0030(7) 0.0021(7) -0.0056(7)
H73 0.028(13) 0.048(15) 0.038(14) -0.003(11) 0.009(11) -0.008(12)
C83 0.0403(13) 0.0392(13) 0.0398(13) -0.0117(11) 0.0069(10) 0.0012(10)
H83a 0.06(2) 0.05(2) 0.11(3) -0.013(15) 0.021(18) -0.009(18)
H83b 0.06(2) 0.052(19) 0.08(2) -0.037(16) 0.019(18) -0.003(17)
H83c 0.07(2) 0.08(2) 0.049(18) -0.029(18) 0.006(15) -0.006(16)
C93 0.0286(10) 0.0374(11) 0.0336(11) 0.0027(9) -0.0049(9) -0.0013(9)
H93a 0.06(2) 0.08(2) 0.050(18) 0.002(17) -0.014(16) 0.016(16)
H93b 0.055(18) 0.036(16) 0.08(2) 0.023(14) -0.014(16) -0.009(15)
H93c 0.036(15) 0.050(16) 0.046(16) -0.003(13) -0.022(12) -0.001(13)
C103 0.0232(8) 0.0236(9) 0.0253(8) -0.0000(7) 0.0010(7) -0.0029(7)
H103 0.019(12) 0.018(12) 0.089(19) 0.004(9) 0.019(12) 0.023(12)
C113 0.0322(12) 0.0453(13) 0.0331(12) 0.0076(11) -0.0075(9) -0.0106(10)
H11g 0.045(17) 0.11(3) 0.032(15) 0.014(16) 0.004(14) 0.042(17)
H11h 0.048(18) 0.09(2) 0.043(17) 0.011(17) -0.016(13) -0.017(17)
H11i 0.057(19) 0.061(19) 0.059(18) -0.001(15) -0.009(15) -0.023(15)
C123 0.0274(11) 0.0402(13) 0.0329(11) -0.0066(9) 0.0075(8) -0.0027(9)
H12d 0.055(18) 0.040(17) 0.08(2) -0.005(14) 0.026(16) -0.003(15)
H12e 0.058(18) 0.08(2) 0.033(15) -0.005(16) 0.015(14) 0.014(15)
H12f 0.041(17) 0.08(2) 0.046(17) -0.006(15) -0.004(13) -0.013(15)

loop_
_atom_type_symbol
_atom_type_scat_dispersion_real
_atom_type_scat_dispersion_imag
_atom_type_scat_source
_atom_type_scat_dispersion_source
C 0.01920 0.00962 'NoSpherA2: Chem.Sci. 2021, DOI:10.1039/D0SC05526C' 'Henke, Gullikson and Davis, At. Data and Nucl. Data Tables, 1993, 54, 2'
Cs -0.67472 8.25151 'NoSpherA2: Chem.Sci. 2021, DOI:10.1039/D0SC05526C' 'Henke, Gullikson and Davis, At. Data and Nucl. Data Tables, 1993, 54, 2'
Fe -1.15373 3.21308 'NoSpherA2: Chem.Sci. 2021, DOI:10.1039/D0SC05526C' 'Henke, Gullikson and Davis, At. Data and Nucl. Data Tables, 1993, 54, 2'
H 0.00000 0.00000 'NoSpherA2: Chem.Sci. 2021, DOI:10.1039/D0SC05526C' 'Henke, Gullikson and Davis, At. Data and Nucl. Data Tables, 1993, 54, 2'
N 0.03256 0.01839 'NoSpherA2: Chem.Sci. 2021, DOI:10.1039/D0SC05526C' 'Henke, Gullikson and Davis, At. Data and Nucl. Data Tables, 1993, 54, 2'

loop_
_geom_angle_atom_site_label_1
_geom_angle_atom_site_label_2
_geom_angle_atom_site_label_3
_geom_angle
_geom_angle_site_symmetry_1
_geom_angle_site_symmetry_3
_geom_angle_publ_flag
C64 Cs1 H 61.4(4) . 3_666 ?
C64 Cs1 H 63.1(4) . . ?
H64 Cs1 H 45.4(6) . 3_666 ?
H64 Cs1 H 60.8(6) . . ?
H64 Cs1 C64 16.0(4) . . ?
C12 Cs1 H 124.7(4) . 3_666 ?
C12 Cs1 H 62.7(4) . . ?
C12 Cs1 C64 82.91(4) . . ?
C12 Cs1 H64 95.3(4) . . ?
C22 Cs1 H 137.3(4) . 3_666 ?
C22 Cs1 H 81.9(4) . . ?
C22 Cs1 C64 81.33(4) . . ?
C22 Cs1 H64 96.6(4) . . ?
C22 Cs1 C12 22.25(3) . . ?
C32 Cs1 H 159.1(4) . 3_666 ?
C32 Cs1 H 101.4(4) . . ?
C32 Cs1 C64 99.34(4) . . ?
C32 Cs1 H64 115.3(4) . . ?
C32 Cs1 C12 38.79(4) . . ?
C32 Cs1 C22 22.10(4) . . ?
C42 Cs1 H 165.5(4) . 3_666 ?
C42 Cs1 H 103.2(4) . . ?
C42 Cs1 C64 120.07(4) . . ?
C42 Cs1 H64 135.6(4) . . ?
C42 Cs1 C12 45.41(4) . . ?
C42 Cs1 C22 39.01(4) . . ?
C42 Cs1 C32 22.05(4) . . ?
C52 Cs1 H 143.5(4) . 3_666 ?
C52 Cs1 H 84.8(4) . . ?
C52 Cs1 C64 121.70(4) . . ?
C52 Cs1 H64 133.6(4) . . ?
C52 Cs1 C12 38.81(4) . . ?
C52 Cs1 C22 45.07(4) . . ?
C52 Cs1 C32 38.50(4) . . ?
C52 Cs1 C42 22.13(4) . . ?
C62 Cs1 H 127.1(4) . 3_666 ?
C62 Cs1 H 64.4(4) . . ?
C62 Cs1 C64 102.61(4) . . ?
C62 Cs1 H64 112.5(4) . . ?
C62 Cs1 C12 22.31(4) . . ?
C62 Cs1 C22 39.05(4) . . ?
C62 Cs1 C32 45.04(4) . . ?
C62 Cs1 C42 39.00(4) . . ?
C62 Cs1 C52 22.04(4) . . ?
C13 Cs1 H 64.2(4) 3_666 3_666 ?
C13 Cs1 H 121.8(4) 3_666 . ?
C13 Cs1 C64 110.38(4) 3_666 . ?
C13 Cs1 H64 97.6(4) 3_666 . ?
C13 Cs1 C12 166.67(4) 3_666 . ?
C13 Cs1 C22 156.21(3) 3_666 . ?
C13 Cs1 C32 135.03(4) 3_666 . ?
C13 Cs1 C42 123.58(4) 3_666 . ?
C13 Cs1 C52 127.92(4) 3_666 . ?
C13 Cs1 C62 145.13(4) 3_666 . ?
C23 Cs1 H 80.0(4) 3_666 3_666 ?
C23 Cs1 H 124.5(4) 3_666 . ?
C23 Cs1 C64 132.39(4) 3_666 . ?
C23 Cs1 H64 118.9(4) 3_666 . ?
C23 Cs1 C12 144.54(4) 3_666 . ?
C23 Cs1 C22 142.52(4) 3_666 . ?
C23 Cs1 C32 120.80(4) 3_666 . ?
C23 Cs1 C42 104.41(4) 3_666 . ?
C23 Cs1 C52 105.88(4) 3_666 . ?
C23 Cs1 C62 123.45(4) 3_666 . ?
C23 Cs1 C13 22.14(3) 3_666 3_666 ?
C33 Cs1 H 101.2(4) 3_666 3_666 ?
C33 Cs1 H 141.6(4) 3_666 . ?
C33 Cs1 C64 143.36(4) 3_666 . ?
C33 Cs1 H64 134.4(4) 3_666 . ?
C33 Cs1 C12 129.50(4) 3_666 . ?
C33 Cs1 C22 121.38(4) 3_666 . ?
C33 Cs1 C32 99.35(4) 3_666 . ?
C33 Cs1 C42 85.13(4) 3_666 . ?
C33 Cs1 C52 91.91(4) 3_666 . ?
C33 Cs1 C62 112.90(4) 3_666 . ?
C33 Cs1 C13 38.49(4) 3_666 3_666 ?
C33 Cs1 C23 21.95(4) 3_666 3_666 ?
C43 Cs1 H 107.7(4) 3_666 3_666 ?
C43 Cs1 H 162.8(4) 3_666 . ?
C43 Cs1 C64 127.79(4) 3_666 . ?
C43 Cs1 H64 125.2(4) 3_666 . ?
C43 Cs1 C12 127.60(4) 3_666 . ?
C43 Cs1 C22 111.52(4) 3_666 . ?
C43 Cs1 C32 90.29(4) 3_666 . ?
C43 Cs1 C42 83.04(4) 3_666 . ?
C43 Cs1 C52 97.12(4) 3_666 . ?
C43 Cs1 C62 119.10(4) 3_666 . ?
C43 Cs1 C13 44.83(4) 3_666 3_666 ?
C43 Cs1 C23 38.57(4) 3_666 3_666 ?
C43 Cs1 C33 21.77(4) 3_666 3_666 ?
C53 Cs1 H 92.4(4) 3_666 3_666 ?
C53 Cs1 H 156.2(4) 3_666 . ?
C53 Cs1 C64 106.93(4) 3_666 . ?
C53 Cs1 H64 103.3(4) 3_666 . ?
C53 Cs1 C12 140.18(4) 3_666 . ?
C53 Cs1 C22 119.25(4) 3_666 . ?
C53 Cs1 C32 101.54(4) 3_666 . ?
C53 Cs1 C42 100.43(4) 3_666 . ?
C53 Cs1 C52 117.49(4) 3_666 . ?
C53 Cs1 C62 138.85(4) 3_666 . ?
C53 Cs1 C13 38.43(4) 3_666 3_666 ?
C53 Cs1 C23 44.74(4) 3_666 3_666 ?
C53 Cs1 C33 38.17(4) 3_666 3_666 ?
C53 Cs1 C43 21.87(4) 3_666 3_666 ?
H12e Cs1 H 43.3(7) 3_666 3_666 ?
H12e Cs1 H 98.7(6) 3_666 . ?
H12e Cs1 C64 55.0(4) 3_666 . ?
H12e Cs1 H64 45.0(6) 3_666 . ?
H12e Cs1 C12 137.3(4) 3_666 . ?
H12e Cs1 C22 128.1(4) 3_666 . ?
H12e Cs1 C32 133.6(5) 3_666 . ?
H12e Cs1 C42 150.8(5) 3_666 . ?
H12e Cs1 C52 172.1(5) 3_666 . ?
H12e Cs1 C62 157.4(4) 3_666 . ?
H12e Cs1 C13 56.0(4) 3_666 3_666 ?
H12e Cs1 C23 78.1(4) 3_666 3_666 ?
H12e Cs1 C33 89.7(4) 3_666 3_666 ?
H12e Cs1 C43 81.7(4) 3_666 3_666 ?
H12e Cs1 C53 60.4(4) 3_666 3_666 ?
N11 Fe1 H 113.4(7) . . y
N21 Fe1 H 114.7(7) . . y
N21 Fe1 N11 93.26(5) . . y
C14 Fe1 H 110.4(7) . . y
C14 Fe1 N11 109.43(6) . . y
C14 Fe1 N21 114.58(6) . . y
Fe1 H Cs1 110.3(9) . 3_666 y
Fe1 H Cs1 103.2(9) . . y
C21 N11 Fe1 124.10(11) . . ?
C12 N11 Fe1 114.29(10) . . ?
C12 N11 C21 121.52(13) . . ?
C41 N21 Fe1 123.62(11) . . ?
C13 N21 Fe1 116.34(10) . . ?
C13 N21 C41 119.93(13) . . ?
C64 C14 Fe1 124.99(13) . . ?
C24 C14 Fe1 119.73(12) . . ?
C24 C14 C64 115.24(15) . . ?
C14 C64 Cs1 89.94(10) . . ?
H64 C64 Cs1 50.3(10) . . ?
H64 C64 C14 120.1(11) . . ?
C54 C64 Cs1 127.82(12) . . ?
C54 C64 C14 123.04(17) . . ?
C54 C64 H64 116.9(12) . . ?
C64 H64 Cs1 113.7(13) . . ?
H54 C54 C64 120.7(12) . . ?
C44 C54 C64 119.85(17) . . ?
C44 C54 H54 119.3(12) . . ?
H44 C44 C54 120.3(14) . . ?
C34 C44 C54 119.14(17) . . ?
C34 C44 H44 120.5(14) . . ?
H34 C34 C44 119.1(12) . . ?
C24 C34 C44 120.25(17) . . ?
C24 C34 H34 120.7(12) . . ?
C34 C24 C14 122.48(17) . . ?
H24 C24 C14 120.1(10) . . ?
H24 C24 C34 117.5(10) . . ?
H11b C11 H11a 107(2) . . ?
H11c C11 H11a 110(2) . . ?
H11c C11 H11b 105(2) . . ?
C21 C11 H11a 112.4(13) . . ?
C21 C11 H11b 107.9(14) . . ?
C21 C11 H11c 113.0(14) . . ?
C11 C21 N11 120.45(16) . . ?
C31 C21 N11 123.44(15) . . ?
C31 C21 C11 116.09(15) . . ?
H31 C31 C21 113.7(11) . . ?
C41 C31 C21 129.42(16) . . ?
C41 C31 H31 116.4(11) . . ?
C31 C41 N21 123.68(15) . . ?
C51 C41 N21 120.03(15) . . ?
C51 C41 C31 116.27(15) . . ?
H51a C51 C41 112.9(15) . . ?
H51b C51 C41 108.6(15) . . ?
H51b C51 H51a 110(3) . . ?
H51c C51 C41 111.5(14) . . ?
H51c C51 H51a 109(2) . . ?
H51c C51 H51b 105(2) . . ?
N11 C12 Cs1 108.68(9) . . ?
C22 C12 Cs1 79.26(9) . . ?
C22 C12 N11 121.47(14) . . ?
C62 C12 Cs1 79.15(10) . . ?
C62 C12 N11 118.44(14) . . ?
C62 C12 C22 119.98(15) . . ?
C12 C22 Cs1 78.50(9) . . ?
C32 C22 Cs1 77.79(10) . . ?
C32 C22 C12 118.88(16) . . ?
C72 C22 Cs1 116.59(11) . . ?
C72 C22 C12 122.10(15) . . ?
C72 C22 C32 118.94(15) . . ?
C22 C32 Cs1 80.11(10) . . ?
H32 C32 Cs1 112.4(12) . . ?
H32 C32 C22 120.4(11) . . ?
C42 C32 Cs1 78.51(11) . . ?
C42 C32 C22 121.60(17) . . ?
C42 C32 H32 118.0(11) . . ?
C32 C42 Cs1 79.43(11) . . ?
H42 C42 Cs1 112.2(13) . . ?
H42 C42 C32 121.0(12) . . ?
C52 C42 Cs1 79.54(11) . . ?
C52 C42 C32 119.07(18) . . ?
C52 C42 H42 119.9(12) . . ?
C42 C52 Cs1 78.34(11) . . ?
H52 C52 Cs1 112.5(12) . . ?
H52 C52 C42 119.6(12) . . ?
C62 C52 Cs1 79.92(10) . . ?
C62 C52 C42 121.38(18) . . ?
C62 C52 H52 119.0(12) . . ?
C12 C62 Cs1 78.55(9) . . ?
C52 C62 Cs1 78.04(10) . . ?
C52 C62 C12 119.06(16) . . ?
C102 C62 Cs1 115.62(11) . . ?
C102 C62 C12 121.42(15) . . ?
C102 C62 C52 119.48(16) . . ?
H102 C102 C62 108.0(12) . . ?
C112 C102 C62 110.26(17) . . ?
C112 C102 H102 109.1(14) . . ?
C122 C102 C62 112.06(18) . . ?
C122 C102 H102 107.0(14) . . ?
C122 C102 C112 110.40(18) . . ?
H11d C112 C102 109.1(14) . . ?
H11e C112 C102 109.1(15) . . ?
H11e C112 H11d 113(2) . . ?
H11f C112 C102 109.2(17) . . ?
H11f C112 H11d 107(2) . . ?
H11f C112 H11e 110(2) . . ?
H12a C122 C102 111.1(13) . . ?
H12b C122 C102 112.6(13) . . ?
H12b C122 H12a 108(2) . . ?
H12c C122 C102 111.7(16) . . ?
H12c C122 H12a 106(2) . . ?
H12c C122 H12b 106.9(19) . . ?
H72 C72 C22 107.4(11) . . ?
C82 C72 C22 110.14(17) . . ?
C82 C72 H72 108.3(13) . . ?
C92 C72 C22 112.45(17) . . ?
C92 C72 H72 108.9(13) . . ?
C92 C72 C82 109.61(19) . . ?
H82a C82 C72 108.6(18) . . ?
H82b C82 C72 108.0(14) . . ?
H82b C82 H82a 111(2) . . ?
H82c C82 C72 110.4(15) . . ?
H82c C82 H82a 112(2) . . ?
H82c C82 H82b 107(2) . . ?
H92a C92 C72 111.0(12) . . ?
H92b C92 C72 110.3(13) . . ?
H92b C92 H92a 110(2) . . ?
H92c C92 C72 110.2(15) . . ?
H92c C92 H92a 108(2) . . ?
H92c C92 H92b 107(2) . . ?
N21 C13 Cs1 109.19(9) . 3_666 ?
C23 C13 Cs1 78.62(9) . 3_666 ?
C23 C13 N21 120.06(14) . . ?
C63 C13 Cs1 79.36(9) . 3_666 ?
C63 C13 N21 119.86(14) . . ?
C63 C13 C23 119.97(14) . . ?
C13 C23 Cs1 79.24(9) . 3_666 ?
C33 C23 Cs1 78.40(10) . 3_666 ?
C33 C23 C13 118.98(15) . . ?
C73 C23 Cs1 113.13(10) . 3_666 ?
C73 C23 C13 121.85(14) . . ?
C73 C23 C33 119.17(15) . . ?
C23 C33 Cs1 79.65(10) . 3_666 ?
H33 C33 Cs1 109.8(13) . 3_666 ?
H33 C33 C23 118.1(12) . . ?
C43 C33 Cs1 79.12(11) . 3_666 ?
C43 C33 C23 121.32(17) . . ?
C43 C33 H33 120.5(12) . . ?
C33 C43 Cs1 79.11(11) . 3_666 ?
H43 C43 Cs1 113.3(15) . 3_666 ?
H43 C43 C33 118.8(13) . . ?
C53 C43 Cs1 79.55(11) . 3_666 ?
C53 C43 C33 119.63(17) . . ?
C53 C43 H43 121.5(13) . . ?
C43 C53 Cs1 78.57(10) . 3_666 ?
H53 C53 Cs1 113.7(13) . 3_666 ?
H53 C53 C43 119.9(12) . . ?
C63 C53 Cs1 79.96(10) . 3_666 ?
C63 C53 C43 121.14(17) . . ?
C63 C53 H53 119.0(13) . . ?
C53 C63 C13 118.95(15) . . ?
C103 C63 C13 122.06(14) . . ?
C103 C63 C53 118.97(15) . . ?
H73 C73 C23 106.8(11) . . ?
C83 C73 C23 111.41(16) . . ?
C83 C73 H73 108.4(12) . . ?
C93 C73 C23 112.32(16) . . ?
C93 C73 H73 107.6(12) . . ?
C93 C73 C83 110.11(18) . . ?
H83a C83 C73 107.9(16) . . ?
H83b C83 C73 110.7(15) . . ?
H83b C83 H83a 113(2) . . ?
H83c C83 C73 110.3(15) . . ?
H83c C83 H83a 109(2) . . ?
H83c C83 H83b 106(2) . . ?
H93a C93 C73 110.9(14) . . ?
H93b C93 C73 108.7(14) . . ?
H93b C93 H93a 112(2) . . ?
H93c C93 C73 111.6(12) . . ?
H93c C93 H93a 104(2) . . ?
H93c C93 H93b 108.9(19) . . ?
H103 C103 C63 106.4(10) . . ?
C113 C103 C63 112.50(16) . . ?
C113 C103 H103 110.4(13) . . ?
C123 C103 C63 109.95(16) . . ?
C123 C103 H103 107.1(12) . . ?
C123 C103 C113 110.18(18) . . ?
H11g C113 C103 109.7(14) . . ?
H11h C113 C103 111.0(14) . . ?
H11h C113 H11g 110(2) . . ?
H11i C113 C103 109.5(14) . . ?
H11i C113 H11g 109(2) . . ?
H11i C113 H11h 108(2) . . ?
H12d C123 C103 111.1(14) . . ?
H12e C123 C103 109.3(13) . . ?
H12e C123 H12d 110(2) . . ?
H12f C123 C103 110.1(14) . . ?
H12f C123 H12d 108(2) . . ?
H12f C123 H12e 107.7(19) . . ?
C123 H12e Cs1 115.1(18) . 3_666 ?

loop_
_geom_bond_atom_site_label_1
_geom_bond_atom_site_label_2
_geom_bond_distance
_geom_bond_site_symmetry_2
_geom_bond_publ_flag
Cs1 H 2.96(2) 3_666 y
Cs1 H 2.98(2) . y
Cs1 C64 3.6725(18) . ?
Cs1 H64 3.085(19) . ?
Cs1 C12 3.6561(16) . ?
Cs1 C22 3.6657(17) . ?
Cs1 C32 3.6367(18) . ?
Cs1 C42 3.6253(18) . ?
Cs1 C52 3.6402(18) . ?
Cs1 C62 3.6637(17) . ?
Cs1 C13 3.6940(15) 3_666 ?
Cs1 C23 3.6862(16) 3_666 ?
Cs1 C33 3.6706(18) 3_666 ?
Cs1 C43 3.6707(18) 3_666 ?
Cs1 C53 3.6829(18) 3_666 ?
Cs1 H12e 3.42(3) 3_666 ?
Fe1 H 1.77(2) . y
Fe1 N11 2.0218(13) . y
Fe1 N21 2.0269(13) . y
Fe1 C14 2.0663(17) . ?
N11 C21 1.327(2) . ?
N11 C12 1.426(2) . ?
N21 C41 1.335(2) . ?
N21 C13 1.4273(19) . ?
C14 C64 1.406(2) . ?
C14 C24 1.413(2) . ?
C64 H64 1.11(2) . ?
C64 C54 1.397(2) . ?
C54 H54 1.10(2) . ?
C54 C44 1.389(3) . ?
C44 H44 1.09(2) . ?
C44 C34 1.393(3) . ?
C34 H34 1.11(2) . ?
C34 C24 1.394(3) . ?
C24 H24 1.115(19) . ?
C11 H11a 1.09(3) . ?
C11 H11b 1.08(3) . ?
C11 H11c 1.08(3) . ?
C11 C21 1.511(2) . ?
C21 C31 1.412(2) . ?
C31 H31 1.077(19) . ?
C31 C41 1.405(2) . ?
C41 C51 1.505(2) . ?
C51 H51a 1.02(4) . ?
C51 H51b 1.07(3) . ?
C51 H51c 1.07(3) . ?
C12 C22 1.413(2) . ?
C12 C62 1.416(2) . ?
C22 C32 1.400(2) . ?
C22 C72 1.516(2) . ?
C32 H32 1.09(2) . ?
C32 C42 1.389(3) . ?
C42 H42 1.05(2) . ?
C42 C52 1.394(3) . ?
C52 H52 1.09(2) . ?
C52 C62 1.396(2) . ?
C62 C102 1.518(2) . ?
C102 H102 1.11(2) . ?
C102 C112 1.534(3) . ?
C102 C122 1.525(3) . ?
C112 H11d 1.08(3) . ?
C112 H11e 1.08(3) . ?
C112 H11f 1.09(3) . ?
C122 H12a 1.06(3) . ?
C122 H12b 1.08(2) . ?
C122 H12c 1.10(3) . ?
C72 H72 1.12(2) . ?
C72 C82 1.534(3) . ?
C72 C92 1.530(3) . ?
C82 H82a 1.12(3) . ?
C82 H82b 1.05(3) . ?
C82 H82c 1.09(3) . ?
C92 H92a 1.06(3) . ?
C92 H92b 1.12(3) . ?
C92 H92c 1.06(3) . ?
C13 C23 1.417(2) . ?
C13 C63 1.419(2) . ?
C23 C33 1.401(2) . ?
C23 C73 1.518(2) . ?
C33 H33 1.12(2) . ?
C33 C43 1.387(3) . ?
C43 H43 1.10(2) . ?
C43 C53 1.395(3) . ?
C53 H53 1.09(2) . ?
C53 C63 1.400(2) . ?
C63 C103 1.521(2) . ?
C73 H73 1.07(2) . ?
C73 C83 1.525(3) . ?
C73 C93 1.528(3) . ?
C83 H83a 1.10(3) . ?
C83 H83b 1.02(3) . ?
C83 H83c 1.07(3) . ?
C93 H93a 1.09(3) . ?
C93 H93b 1.11(3) . ?
C93 H93c 1.11(2) . ?
C103 H103 1.08(2) . ?
C103 C113 1.523(3) . ?
C103 C123 1.531(3) . ?
C113 H11g 1.12(3) . ?
C113 H11h 1.02(3) . ?
C113 H11i 1.02(3) . ?
C123 H12d 1.12(3) . ?
C123 H12e 1.09(3) . ?
C123 H12f 1.11(3) . ?

loop_
_geom_torsion_atom_site_label_1
_geom_torsion_atom_site_label_2
_geom_torsion_atom_site_label_3
_geom_torsion_atom_site_label_4
_geom_torsion
_geom_torsion_site_symmetry_1
_geom_torsion_site_symmetry_2
_geom_torsion_site_symmetry_3
_geom_torsion_site_symmetry_4
_geom_torsion_publ_flag
Cs1 C64 C14 Fe1 -45.90(7) . . . . ?
Cs1 C64 C14 C24 136.64(9) . . . . ?
Cs1 C64 C54 C44 -119.70(15) . . . . ?
Cs1 C12 N11 Fe1 2.22(8) . . . . ?
Cs1 C12 N11 C21 179.02(10) . . . . ?
Cs1 C12 C22 C32 -68.97(10) . . . . ?
Cs1 C12 C22 C72 114.30(10) . . . . ?
Cs1 C12 C62 C52 69.23(11) . . . . ?
Cs1 C12 C62 C102 -113.15(10) . . . . ?
Cs1 C22 C12 N11 -105.44(8) . . . . ?
Cs1 C22 C12 C62 70.69(10) . . . . ?
Cs1 C22 C32 C42 -69.84(11) . . . . ?
Cs1 C22 C72 C82 -157.67(15) . . . . ?
Cs1 C22 C72 C92 -35.11(14) . . . . ?
Cs1 C32 C22 C12 69.37(10) . . . . ?
Cs1 C32 C22 C72 -113.81(10) . . . . ?
Cs1 C32 C42 C52 -71.64(11) . . . . ?
Cs1 C42 C32 C22 70.68(11) . . . . ?
Cs1 C42 C52 C62 -70.42(11) . . . . ?
Cs1 C52 C42 C32 71.58(11) . . . . ?
Cs1 C52 C62 C12 -69.51(10) . . . . ?
Cs1 C52 C62 C102 112.83(10) . . . . ?
Cs1 C62 C12 N11 105.49(8) . . . . ?
Cs1 C62 C12 C22 -70.75(10) . . . . ?
Cs1 C62 C52 C42 69.58(11) . . . . ?
Cs1 C62 C102 C112 163.23(15) . . . . ?
Cs1 C62 C102 C122 39.84(13) . . . . ?
Cs1 C13 N21 Fe1 8.56(8) 3_666 . . . ?
Cs1 C13 N21 C41 -167.71(10) 3_666 . . . ?
Cs1 C13 C23 C33 70.17(10) 3_666 . . . ?
Cs1 C13 C23 C73 -110.65(9) 3_666 . . . ?
Cs1 C13 C63 C53 -69.47(10) 3_666 . . . ?
Cs1 C13 C63 C103 108.89(9) 3_666 . . . ?
Cs1 C23 C13 N21 105.72(8) 3_666 . . . ?
Cs1 C23 C13 C63 -70.52(10) 3_666 . . . ?
Cs1 C23 C33 C43 70.38(11) 3_666 . . . ?
Cs1 C23 C73 C83 163.88(15) 3_666 . . . ?
Cs1 C23 C73 C93 39.81(13) 3_666 . . . ?
Cs1 C33 C23 C13 -70.64(10) 3_666 . . . ?
Cs1 C33 C23 C73 110.16(9) 3_666 . . . ?
Cs1 C33 C43 C53 71.22(11) 3_666 . . . ?
Cs1 C43 C33 C23 -70.67(10) 3_666 . . . ?
Cs1 C43 C53 C63 70.73(11) 3_666 . . . ?
Cs1 C53 C43 C33 -70.98(11) 3_666 . . . ?
Cs1 C53 C63 C13 69.64(10) 3_666 . . . ?
Cs1 C53 C63 C103 -108.77(9) 3_666 . . . ?
Fe1 N11 C21 C11 -175.45(15) . . . . ?
Fe1 N11 C21 C31 5.99(15) . . . . ?
Fe1 N11 C12 C22 90.87(12) . . . . ?
Fe1 N11 C12 C62 -85.32(12) . . . . ?
Fe1 N21 C41 C31 -4.69(15) . . . . ?
Fe1 N21 C41 C51 177.02(14) . . . . ?
Fe1 N21 C13 C23 -79.15(12) . . . . ?
Fe1 N21 C13 C63 97.10(11) . . . . ?
Fe1 C14 C64 C54 177.15(14) . . . . ?
Fe1 C14 C24 C34 -178.21(13) . . . . ?
N11 C21 C31 C41 9.3(2) . . . . ?
N11 C12 C22 C32 -174.41(15) . . . . ?
N11 C12 C22 C72 8.87(18) . . . . ?
N11 C12 C62 C52 174.72(15) . . . . ?
N11 C12 C62 C102 -7.66(18) . . . . ?
N21 C41 C31 C21 -10.0(2) . . . . ?
N21 C13 C23 C33 175.89(15) . . . . ?
N21 C13 C23 C73 -4.94(18) . . . . ?
N21 C13 C63 C53 -175.60(15) . . . . ?
N21 C13 C63 C103 2.76(18) . . . . ?
C14 C64 C54 C44 0.5(2) . . . . ?
C14 C24 C34 C44 1.3(2) . . . . ?
C64 C54 C44 C34 0.2(2) . . . . ?
C54 C44 C34 C24 -1.1(2) . . . . ?
C11 C21 C31 C41 -169.33(16) . . . . ?
C21 C31 C41 C51 168.4(2) . . . . ?
C12 C22 C32 C42 -0.48(19) . . . . ?
C12 C22 C72 C82 109.4(2) . . . . ?
C12 C22 C72 C92 -128.02(19) . . . . ?
C12 C62 C52 C42 0.1(2) . . . . ?
C12 C62 C102 C112 -104.8(2) . . . . ?
C12 C62 C102 C122 131.83(18) . . . . ?
C22 C32 C42 C52 -1.0(2) . . . . ?
C32 C42 C52 C62 1.2(2) . . . . ?
C42 C52 C62 C102 -177.59(18) . . . . ?
C52 C62 C102 C112 72.8(2) . . . . ?
C52 C62 C102 C122 -50.56(19) . . . . ?
C13 C23 C33 C43 -0.26(19) . . . . ?
C13 C23 C73 C83 -104.6(2) . . . . ?
C13 C23 C73 C93 131.32(18) . . . . ?
C13 C63 C53 C43 -0.35(19) . . . . ?
C13 C63 C103 C113 132.89(19) . . . . ?
C13 C63 C103 C123 -103.92(18) . . . . ?
C23 C33 C43 C53 0.6(2) . . . . ?
C33 C43 C53 C63 -0.2(2) . . . . ?
C43 C53 C63 C103 -178.76(17) . . . . ?
C53 C63 C103 C113 -48.8(2) . . . . ?
C53 C63 C103 C123 74.44(18) . . . . ?
